data_4339625
loop_
_publ_author_name
'Wang, Peijiao'
'Miller, Jeremiah E.'
'Henling, Lawrence M.'
'Stern, Charlotte L.'
'Frank, Natia L.'
'Eckermann, Amanda L.'
'Meade, Thomas J.'

_publ_section_title
;
 Synthesis and characterization of ruthenium and rhenium nucleosides.
;
_journal_issue 23
_journal_name_full 'Inorganic chemistry'
_journal_page_first 9853
_journal_page_last 9862
_journal_paper_doi 10.1021/ic701250r
_journal_volume 46
_journal_year 2007
_chemical_formula_moiety 'C41 H35.50 O2.50 O5 Ru'
_chemical_formula_sum 'C41 H35.5 O7.5 Ru'
_chemical_formula_weight 725.33
_chemical_name_systematic
; 
 Bis-di(p-methylbenzonatemethane)ruthenium(II)[(pyridin-2-one)-amino] 
;
_space_group_IT_number 9
_symmetry_cell_setting monoclinic
_symmetry_space_group_name_Hall 'C -2yc'
_symmetry_space_group_name_H-M 'C 1 c 1'
_atom_sites_solution_hydrogens geom
_atom_sites_solution_primary direct
_atom_sites_solution_secondary difmap
_audit_creation_method SHELXL-97
_cell_angle_alpha 90.00
_cell_angle_beta 110.859(2)
_cell_angle_gamma 90.00
_cell_formula_units_Z 4
_cell_length_a 15.5562(16)
_cell_length_b 16.9163(17)
_cell_length_c 14.3802(14)
_cell_measurement_reflns_used 6444
_cell_measurement_temperature 153(2)
_cell_measurement_theta_max 28.75
_cell_measurement_theta_min 2.69
_cell_volume 3536.2(6)
_computing_cell_refinement 'Bruker SMART'
_computing_data_collection 'Bruker SMART'
_computing_data_reduction 'Bruker SAINT'
_computing_molecular_graphics 'Bruker SHELXTL'
_computing_publication_material 'Bruker SHELXTL'
_computing_structure_refinement 'SHELXL-97 (Sheldrick, 1997)'
_computing_structure_solution 'SHELXS-97 (Sheldrick, 1990)'
_diffrn_ambient_temperature 153(2)
_diffrn_measured_fraction_theta_full 0.927
_diffrn_measured_fraction_theta_max 0.927
_diffrn_measurement_device_type 'CCD area detector'
_diffrn_measurement_method 'omega scans'
_diffrn_radiation_monochromator graphite
_diffrn_radiation_source 'fine-focus sealed tube'
_diffrn_radiation_type MoK\a
_diffrn_radiation_wavelength 0.71073
_diffrn_reflns_av_R_equivalents 0.0192
_diffrn_reflns_av_sigmaI/netI 0.0305
_diffrn_reflns_limit_h_max 20
_diffrn_reflns_limit_h_min -20
_diffrn_reflns_limit_k_max 22
_diffrn_reflns_limit_k_min -22
_diffrn_reflns_limit_l_max 19
_diffrn_reflns_limit_l_min -19
_diffrn_reflns_number 16162
_diffrn_reflns_theta_full 28.87
_diffrn_reflns_theta_max 28.87
_diffrn_reflns_theta_min 1.85
_exptl_absorpt_coefficient_mu 0.486
_exptl_absorpt_correction_T_max 0.9310
_exptl_absorpt_correction_T_min 0.8243
_exptl_absorpt_correction_type integration
_exptl_crystal_colour red
_exptl_crystal_density_diffrn 1.383
_exptl_crystal_density_meas 0
_exptl_crystal_density_method 'not measured'
_exptl_crystal_description block
_exptl_crystal_F_000 1516
_exptl_crystal_size_max 0.290
_exptl_crystal_size_mid 0.260
_exptl_crystal_size_min 0.200
_refine_diff_density_max 1.706
_refine_diff_density_min -0.445
_refine_diff_density_rms 0.110
_refine_ls_abs_structure_details 'Flack H D (1983), Acta Cryst. A39, 876-881'
_refine_ls_abs_structure_Flack -0.02(3)
_refine_ls_extinction_method none
_refine_ls_goodness_of_fit_ref 1.103
_refine_ls_hydrogen_treatment constr
_refine_ls_matrix_type full
_refine_ls_number_parameters 465
_refine_ls_number_reflns 8149
_refine_ls_number_restraints 2
_refine_ls_restrained_S_all 1.103
_refine_ls_R_factor_all 0.0460
_refine_ls_R_factor_gt 0.0432
_refine_ls_shift/su_max 0.001
_refine_ls_shift/su_mean 0.000
_refine_ls_structure_factor_coef Fsqd
_refine_ls_weighting_details 'calc w=1/[\s^2^(Fo^2^)+(0.0760P)^2^+3.0013P] where P=(Fo^2^+2Fc^2^)/3'
_refine_ls_weighting_scheme calc
_refine_ls_wR_factor_gt 0.1108
_refine_ls_wR_factor_ref 0.1140
_reflns_number_gt 7706
_reflns_number_total 8149
_reflns_threshold_expression >2sigma(I)
_cod_data_source_file ic701250r-file004.cif
_cod_data_source_block e:s28s
_cod_depositor_comments
;
The following automatic conversions were performed:

'_symmetry_cell_setting' value 'Monoclinic' changed to 'monoclinic'
according to
/usr/data/users/saulius/automatic-downloads/retrospective/ACS/lib/dictionaries/cif_core.dic
dictionary named 'cif_core.dic' version 2.4.2 from 2011-04-26.

Automatic conversion script
Id: cif_fix_values 2281 2013-09-26 08:29:07Z andrius 

The following automatic conversions were performed:

'_refine_ls_hydrogen_treatment' value 'const' was replaced with the
value 'constr' as specified in the replacement file
'src/cod-tools/trunk/data/replacement-values/replacement_values.lst'.

Automatic conversion script
Id: cif_fix_values 5376 2017-05-30 11:51:03Z andrius 
;
_cod_original_sg_symbol_H-M Cc
_cod_original_formula_sum 'C41 H35.50 O2.50 O5 Ru'
_cod_database_code 4339625

loop_
_symmetry_equiv_pos_as_xyz
'x, y, z'
'x, -y, z+1/2'
'x+1/2, y+1/2, z'
'x+1/2, -y+1/2, z+1/2'

loop_
_atom_site_label
_atom_site_type_symbol
_atom_site_fract_x
_atom_site_fract_y
_atom_site_fract_z
_atom_site_U_iso_or_equiv
_atom_site_adp_type
_atom_site_occupancy
_atom_site_symmetry_multiplicity
_atom_site_calc_flag
_atom_site_refinement_flags
Ru1 Ru 1.003708(14) 0.889781(12) 0.751324(14) 0.02426(8) Uani 1 1 d .
O1 N 0.98444(17) 1.00295(14) 0.77592(19) 0.0188(5) Uani 1 1 d .
O2 N 0.92955(18) 0.85199(15) 0.83374(19) 0.0200(5) Uani 1 1 d .
O3 N 0.8882(3) 0.88911(14) 0.6331(3) 0.0171(8) Uani 1 1 d .
O4 N 1.02780(17) 0.77861(14) 0.72151(18) 0.0176(4) Uani 1 1 d .
N1 N 1.0882(2) 0.93046(17) 0.6827(2) 0.0280(6) Uani 1 1 d .
N2 N 1.1237(3) 0.89076(14) 0.8685(3) 0.0184(8) Uani 1 1 d .
N7 N 0.2116(6) 0.1629(6) 0.7297(6) 0.054(2) Uani 0.50 1 d P
C1 C 0.9325(2) 1.0284(2) 0.8232(2) 0.0262(6) Uani 1 1 d .
C2 C 0.8831(2) 0.9805(2) 0.8652(3) 0.0284(7) Uani 1 1 d .
H2 H 0.8431 1.0065 0.8922 0.034 Uiso 1 1 calc R
C3 C 0.8865(3) 0.8975(2) 0.8717(3) 0.0275(7) Uani 1 1 d .
C4 C 0.9340(3) 1.11547(19) 0.8357(3) 0.0291(7) Uani 1 1 d .
C5 C 1.0094(4) 1.1571(3) 0.8307(4) 0.0537(13) Uani 1 1 d .
H5 H 1.0546 1.1298 0.8128 0.064 Uiso 1 1 calc R
C6 C 1.0204(4) 1.2373(3) 0.8510(5) 0.0620(14) Uani 1 1 d .
H6 H 1.0750 1.2633 0.8524 0.074 Uiso 1 1 calc R
C7 C 0.9513(4) 1.2802(3) 0.8696(4) 0.0501(11) Uani 1 1 d .
C8 C 0.8775(3) 1.2391(2) 0.8764(3) 0.0406(9) Uani 1 1 d .
H8 H 0.8309 1.2668 0.8913 0.049 Uiso 1 1 calc R
C9 C 0.8695(3) 1.1583(3) 0.8620(4) 0.0394(10) Uani 1 1 d .
H9 H 0.8191 1.1314 0.8701 0.047 Uiso 1 1 calc R
C10 C 0.9637(5) 1.3672(3) 0.8916(6) 0.0720(19) Uani 1 1 d .
H10A H 0.9186 1.3851 0.9203 0.108 Uiso 1 1 calc R
H10B H 0.9548 1.3962 0.8299 0.108 Uiso 1 1 calc R
H10C H 1.0260 1.3769 0.9391 0.108 Uiso 1 1 calc R
C11 C 0.8362(3) 0.8579(2) 0.9311(3) 0.0361(8) Uani 1 1 d .
C12 C 0.8197(4) 0.8954(2) 1.0085(4) 0.0439(10) Uani 1 1 d .
H12 H 0.8388 0.9486 1.0245 0.053 Uiso 1 1 calc R
C13 C 0.7753(4) 0.8557(3) 1.0629(4) 0.0597(14) Uani 1 1 d .
H13 H 0.7637 0.8825 1.1153 0.072 Uiso 1 1 calc R
C14 C 0.7479(4) 0.7790(4) 1.0427(5) 0.0576(15) Uani 1 1 d .
C15 C 0.7652(5) 0.7410(4) 0.9642(5) 0.0611(16) Uani 1 1 d .
H15 H 0.7466 0.6876 0.9493 0.073 Uiso 1 1 calc R
C16 C 0.8089(4) 0.7795(3) 0.9078(5) 0.0516(13) Uani 1 1 d .
H16 H 0.8198 0.7531 0.8547 0.062 Uiso 1 1 calc R
C17 C 0.6989(7) 0.7323(5) 1.1006(6) 0.087(3) Uani 1 1 d .
H17A H 0.6331 0.7449 1.0744 0.131 Uiso 1 1 calc R
H17B H 0.7249 0.7468 1.1711 0.131 Uiso 1 1 calc R
H17C H 0.7075 0.6756 1.0933 0.131 Uiso 1 1 calc R
C18 C 0.8378(2) 0.8256(2) 0.6057(2) 0.0269(6) Uani 1 1 d .
C19 C 0.8716(2) 0.7487(2) 0.6266(3) 0.0293(7) Uani 1 1 d .
H19 H 0.8284 0.7067 0.6061 0.035 Uiso 1 1 calc R
C20 C 0.9648(2) 0.7283(2) 0.6757(2) 0.0276(7) Uani 1 1 d .
C21 C 0.7391(2) 0.8420(2) 0.5476(3) 0.0276(7) Uani 1 1 d .
C22 C 0.7087(3) 0.9209(2) 0.5442(4) 0.0366(8) Uani 1 1 d .
H22 H 0.7513 0.9616 0.5753 0.044 Uiso 1 1 calc R
C23 C 0.6165(3) 0.9390(2) 0.4954(3) 0.0377(8) Uani 1 1 d .
H23 H 0.5969 0.9923 0.4934 0.045 Uiso 1 1 calc R
C24 C 0.5520(3) 0.8807(2) 0.4492(3) 0.0334(8) Uani 1 1 d .
C25 C 0.5833(3) 0.8029(2) 0.4534(3) 0.0346(8) Uani 1 1 d .
H25 H 0.5406 0.7621 0.4231 0.042 Uiso 1 1 calc R
C26 C 0.6756(3) 0.7840(2) 0.5008(3) 0.0326(7) Uani 1 1 d .
H26 H 0.6954 0.7308 0.5012 0.039 Uiso 1 1 calc R
C27 C 0.4522(3) 0.9009(3) 0.3973(4) 0.0479(11) Uani 1 1 d .
H27A H 0.4228 0.9080 0.4467 0.072 Uiso 1 1 calc R
H27B H 0.4216 0.8579 0.3518 0.072 Uiso 1 1 calc R
H27C H 0.4471 0.9499 0.3594 0.072 Uiso 1 1 calc R
C28 C 0.9974(2) 0.6461(2) 0.6785(3) 0.0285(7) Uani 1 1 d .
C29 C 0.9401(3) 0.5836(2) 0.6291(3) 0.0358(8) Uani 1 1 d .
H29 H 0.8787 0.5941 0.5865 0.043 Uiso 1 1 calc R
C30 C 0.9728(3) 0.5061(2) 0.6419(4) 0.0414(9) Uani 1 1 d .
H30 H 0.9328 0.4643 0.6086 0.050 Uiso 1 1 calc R
C31 C 1.0620(3) 0.4887(2) 0.7021(3) 0.0384(8) Uani 1 1 d .
C32 C 1.1204(3) 0.5510(3) 0.7469(3) 0.0423(9) Uani 1 1 d .
H32 H 1.1830 0.5404 0.7854 0.051 Uiso 1 1 calc R
C33 C 1.0891(3) 0.6270(3) 0.7364(3) 0.0374(8) Uani 1 1 d .
H33 H 1.1303 0.6682 0.7691 0.045 Uiso 1 1 calc R
C34 C 1.0964(4) 0.4043(3) 0.7209(4) 0.0504(11) Uani 1 1 d .
H34A H 1.1307 0.3970 0.7922 0.076 Uiso 1 1 calc R
H34B H 1.1368 0.3935 0.6835 0.076 Uiso 1 1 calc R
H34C H 1.0439 0.3680 0.6994 0.076 Uiso 1 1 calc R
C35 C 1.0643(3) 0.9483(2) 0.5854(3) 0.0352(8) Uani 1 1 d .
H35 H 1.0033 0.9383 0.5413 0.042 Uiso 1 1 calc R
C36 C 1.1272(3) 0.9810(4) 0.5485(3) 0.0567(13) Uani 1 1 d .
H36 H 1.1091 0.9942 0.4800 0.068 Uiso 1 1 calc R
C37 C 1.2163(4) 0.9942(4) 0.6118(4) 0.0620(15) Uani 1 1 d .
H37 H 1.2612 1.0142 0.5872 0.074 Uiso 1 1 calc R
C38 C 1.2390(3) 0.9775(4) 0.7125(4) 0.0609(15) Uani 1 1 d .
H38 H 1.2991 0.9883 0.7582 0.073 Uiso 1 1 calc R
C39 C 1.1739(3) 0.9455(3) 0.7452(3) 0.0370(8) Uani 1 1 d .
C40 C 1.1923(3) 0.9235(3) 0.8527(3) 0.0363(8) Uani 1 1 d .
O5 O 1.2675(2) 0.9358(3) 0.9169(3) 0.0605(11) Uani 1 1 d .
C41 C 0.1399(7) 0.1625(5) 0.6743(7) 0.0376(19) Uani 0.50 1 d P
C42 C 0.0434(6) 0.1612(7) 0.6044(6) 0.052(2) Uani 0.50 1 d P
H42A H 0.0097 0.1194 0.6240 0.079 Uiso 0.50 1 calc PR
H43B H 0.0422 0.1509 0.5369 0.079 Uiso 0.50 1 calc PR
H43C H 0.0146 0.2124 0.6061 0.079 Uiso 0.50 1 calc PR

loop_
_atom_site_aniso_label
_atom_site_aniso_U_11
_atom_site_aniso_U_22
_atom_site_aniso_U_33
_atom_site_aniso_U_23
_atom_site_aniso_U_13
_atom_site_aniso_U_12
Ru1 0.02538(12) 0.02672(12) 0.02297(11) 0.00101(12) 0.01142(8) 0.00120(12)
O1 0.0210(12) 0.0175(11) 0.0207(12) 0.0001(9) 0.0108(9) 0.0014(9)
O2 0.0245(12) 0.0194(12) 0.0218(12) 0.0041(9) 0.0151(10) 0.0025(9)
O3 0.0147(18) 0.017(2) 0.019(2) 0.0019(9) 0.0059(16) -0.0007(9)
O4 0.0180(11) 0.0174(11) 0.0180(11) 0.0005(9) 0.0073(9) 0.0010(9)
N1 0.0258(14) 0.0309(15) 0.0283(14) 0.0003(11) 0.0107(11) 0.0005(11)
N2 0.021(2) 0.022(2) 0.0128(19) -0.0022(9) 0.0061(16) 0.0028(9)
N7 0.044(4) 0.070(5) 0.043(4) -0.018(4) 0.009(4) -0.013(4)
C1 0.0238(15) 0.0276(16) 0.0257(15) 0.0024(12) 0.0069(12) 0.0024(12)
C2 0.0291(17) 0.0288(16) 0.0303(17) 0.0023(13) 0.0143(14) 0.0014(13)
C3 0.0268(17) 0.0357(18) 0.0226(16) 0.0058(12) 0.0119(14) 0.0009(12)
C4 0.0358(19) 0.0248(17) 0.0293(18) 0.0021(12) 0.0147(15) 0.0032(12)
C5 0.060(3) 0.033(2) 0.091(4) 0.003(2) 0.054(3) -0.0008(19)
C6 0.070(3) 0.042(2) 0.097(4) -0.006(3) 0.058(3) -0.008(2)
C7 0.060(3) 0.034(2) 0.070(3) -0.002(2) 0.041(2) 0.0002(19)
C8 0.050(2) 0.0336(19) 0.048(2) -0.0018(17) 0.029(2) 0.0068(16)
C9 0.035(2) 0.037(2) 0.051(3) -0.0028(18) 0.0209(19) 0.0004(16)
C10 0.091(5) 0.035(2) 0.123(6) -0.005(3) 0.078(4) -0.005(3)
C11 0.040(2) 0.0357(19) 0.042(2) 0.0101(16) 0.0257(17) 0.0073(15)
C12 0.059(3) 0.040(2) 0.046(2) 0.0044(16) 0.036(2) 0.0048(17)
C13 0.079(4) 0.062(3) 0.059(3) 0.008(2) 0.051(3) 0.008(3)
C14 0.073(4) 0.061(3) 0.063(3) 0.012(3) 0.054(3) 0.001(3)
C15 0.082(4) 0.043(3) 0.083(4) 0.005(3) 0.059(4) -0.006(2)
C16 0.055(3) 0.053(3) 0.061(3) 0.010(2) 0.038(3) 0.005(2)
C17 0.135(7) 0.071(4) 0.099(5) 0.001(4) 0.095(6) -0.027(4)
C18 0.0259(15) 0.0311(16) 0.0264(15) 0.0021(12) 0.0127(13) -0.0030(12)
C19 0.0254(15) 0.0285(16) 0.0356(18) 0.0016(13) 0.0127(14) -0.0013(12)
C20 0.0276(16) 0.0346(17) 0.0240(15) 0.0037(13) 0.0131(13) -0.0005(13)
C21 0.0277(16) 0.0303(17) 0.0273(16) 0.0037(12) 0.0129(13) 0.0007(12)
C22 0.034(2) 0.0264(18) 0.051(3) 0.0070(16) 0.0169(18) 0.0028(15)
C23 0.0328(19) 0.0296(18) 0.049(2) 0.0053(15) 0.0125(17) 0.0028(14)
C24 0.0259(17) 0.043(2) 0.0279(18) 0.0022(14) 0.0055(14) 0.0015(13)
C25 0.0310(18) 0.0377(19) 0.0297(17) -0.0061(14) 0.0041(14) -0.0014(14)
C26 0.0328(18) 0.0334(18) 0.0302(17) -0.0021(14) 0.0093(14) 0.0041(14)
C27 0.028(2) 0.059(3) 0.048(3) -0.001(2) 0.0025(19) 0.0076(18)
C28 0.0277(16) 0.0301(17) 0.0287(16) 0.0026(13) 0.0113(13) 0.0005(13)
C29 0.0315(18) 0.0350(18) 0.039(2) -0.0014(16) 0.0101(16) -0.0025(15)
C30 0.043(2) 0.0297(18) 0.056(3) -0.0054(17) 0.0220(19) -0.0020(15)
C31 0.049(2) 0.0327(19) 0.042(2) 0.0014(16) 0.0265(18) 0.0040(16)
C32 0.037(2) 0.045(2) 0.042(2) -0.0008(17) 0.0107(17) 0.0123(17)
C33 0.0299(19) 0.041(2) 0.038(2) -0.0040(16) 0.0077(16) 0.0028(15)
C34 0.055(3) 0.043(2) 0.059(3) 0.006(2) 0.027(2) 0.016(2)
C35 0.0286(17) 0.048(2) 0.0290(17) 0.0038(15) 0.0100(14) -0.0051(15)
C36 0.046(2) 0.096(4) 0.0285(19) 0.013(2) 0.0132(18) -0.021(2)
C37 0.046(3) 0.102(4) 0.040(2) 0.006(3) 0.019(2) -0.029(3)
C38 0.031(2) 0.109(5) 0.040(2) 0.000(3) 0.0099(18) -0.023(2)
C39 0.0274(17) 0.053(2) 0.0283(17) -0.0014(16) 0.0076(14) -0.0066(15)
C40 0.0303(18) 0.054(2) 0.0239(17) -0.0041(15) 0.0084(14) 0.0039(16)
O5 0.0329(17) 0.113(4) 0.0331(17) -0.0052(19) 0.0085(14) -0.0085(19)
C41 0.038(5) 0.035(4) 0.040(5) -0.002(3) 0.014(4) -0.009(3)
C42 0.043(5) 0.072(6) 0.031(4) 0.010(4) 0.000(4) -0.017(4)

loop_
_atom_type_symbol
_atom_type_description
_atom_type_scat_dispersion_real
_atom_type_scat_dispersion_imag
_atom_type_scat_source
C C 0.0033 0.0016 'International Tables Vol C Tables 4.2.6.8 and 6.1.1.4'
H H 0.0000 0.0000 'International Tables Vol C Tables 4.2.6.8 and 6.1.1.4'
N N 0.0061 0.0033 'International Tables Vol C Tables 4.2.6.8 and 6.1.1.4'
O O 0.0106 0.0060 'International Tables Vol C Tables 4.2.6.8 and 6.1.1.4'
Ru Ru -1.2594 0.8363 'International Tables Vol C Tables 4.2.6.8 and 6.1.1.4'

loop_
_geom_angle_atom_site_label_1
_geom_angle_atom_site_label_2
_geom_angle_atom_site_label_3
_geom_angle
O3 Ru1 O1 90.58(10)
O3 Ru1 O4 89.57(11)
O1 Ru1 O4 176.31(11)
O3 Ru1 N2 178.0(2)
O1 Ru1 N2 89.81(10)
O4 Ru1 N2 89.91(10)
O3 Ru1 N1 97.52(14)
O1 Ru1 N1 85.67(11)
O4 Ru1 N1 90.66(11)
N2 Ru1 N1 80.59(15)
O3 Ru1 O2 88.23(14)
O1 Ru1 O2 92.66(10)
O4 Ru1 O2 91.03(10)
N2 Ru1 O2 93.67(14)
N1 Ru1 O2 174.02(12)
C1 O1 Ru1 124.9(2)
C3 O2 Ru1 123.9(2)
C18 O3 Ru1 121.7(3)
C20 O4 Ru1 124.5(2)
C39 N1 C35 119.6(3)
C39 N1 Ru1 113.6(2)
C35 N1 Ru1 126.6(2)
C40 N2 Ru1 115.6(3)
O1 C1 C2 125.2(3)
O1 C1 C4 113.9(3)
C2 C1 C4 120.8(3)
C1 C2 C3 126.5(3)
C1 C2 H2 116.8
C3 C2 H2 116.8
O2 C3 C2 126.4(3)
O2 C3 C11 115.8(3)
C2 C3 C11 117.8(3)
C5 C4 C9 116.8(4)
C5 C4 C1 118.3(3)
C9 C4 C1 124.5(4)
C6 C5 C4 121.9(4)
C6 C5 H5 119.1
C4 C5 H5 119.1
C5 C6 C7 120.1(5)
C5 C6 H6 119.9
C7 C6 H6 119.9
C8 C7 C6 117.9(4)
C8 C7 C10 122.0(4)
C6 C7 C10 119.8(5)
C7 C8 C9 121.6(4)
C7 C8 H8 119.2
C9 C8 H8 119.2
C8 C9 C4 121.3(4)
C8 C9 H9 119.3
C4 C9 H9 119.3
C7 C10 H10A 109.5
C7 C10 H10B 109.5
H10A C10 H10B 109.5
C7 C10 H10C 109.5
H10A C10 H10C 109.5
H10B C10 H10C 109.5
C12 C11 C16 120.0(4)
C12 C11 C3 122.4(4)
C16 C11 C3 117.5(4)
C11 C12 C13 120.3(4)
C11 C12 H12 119.8
C13 C12 H12 119.8
C14 C13 C12 121.4(5)
C14 C13 H13 119.3
C12 C13 H13 119.3
C13 C14 C15 118.1(4)
C13 C14 C17 123.5(5)
C15 C14 C17 118.4(6)
C16 C15 C14 121.9(6)
C16 C15 H15 119.1
C14 C15 H15 119.1
C15 C16 C11 118.3(5)
C15 C16 H16 120.8
C11 C16 H16 120.8
C14 C17 H17A 109.5
C14 C17 H17B 109.5
H17A C17 H17B 109.5
C14 C17 H17C 109.5
H17A C17 H17C 109.5
H17B C17 H17C 109.5
O3 C18 C19 124.2(3)
O3 C18 C21 113.8(3)
C19 C18 C21 122.0(3)
C18 C19 C20 125.3(3)
C18 C19 H19 117.4
C20 C19 H19 117.4
O4 C20 C19 123.6(3)
O4 C20 C28 114.7(3)
C19 C20 C28 121.7(3)
C26 C21 C22 118.7(3)
C26 C21 C18 123.7(3)
C22 C21 C18 117.6(3)
C23 C22 C21 120.0(4)
C23 C22 H22 120.0
C21 C22 H22 120.0
C22 C23 C24 121.6(4)
C22 C23 H23 119.2
C24 C23 H23 119.2
C23 C24 C25 117.7(3)
C23 C24 C27 121.1(4)
C25 C24 C27 121.2(4)
C26 C25 C24 121.4(3)
C26 C25 H25 119.3
C24 C25 H25 119.3
C21 C26 C25 120.6(3)
C21 C26 H26 119.7
C25 C26 H26 119.7
C24 C27 H27A 109.5
C24 C27 H27B 109.5
H27A C27 H27B 109.5
C24 C27 H27C 109.5
H27A C27 H27C 109.5
H27B C27 H27C 109.5
C29 C28 C33 116.9(4)
C29 C28 C20 123.1(3)
C33 C28 C20 119.9(3)
C30 C29 C28 120.4(4)
C30 C29 H29 119.8
C28 C29 H29 119.8
C31 C30 C29 121.4(4)
C31 C30 H30 119.3
C29 C30 H30 119.3
C30 C31 C32 118.3(4)
C30 C31 C34 121.7(4)
C32 C31 C34 120.0(4)
C33 C32 C31 120.9(4)
C33 C32 H32 119.5
C31 C32 H32 119.5
C32 C33 C28 121.9(4)
C32 C33 H33 119.1
C28 C33 H33 119.1
C31 C34 H34A 109.5
C31 C34 H34B 109.5
H34A C34 H34B 109.5
C31 C34 H34C 109.5
H34A C34 H34C 109.5
H34B C34 H34C 109.5
N1 C35 C36 121.1(4)
N1 C35 H35 119.4
C36 C35 H35 119.4
C37 C36 C35 119.6(4)
C37 C36 H36 120.2
C35 C36 H36 120.2
C36 C37 C38 118.5(4)
C36 C37 H37 120.8
C38 C37 H37 120.8
C39 C38 C37 119.5(4)
C39 C38 H38 120.2
C37 C38 H38 120.2
N1 C39 C38 121.6(4)
N1 C39 C40 114.8(3)
C38 C39 C40 123.5(4)
O5 C40 N2 124.6(4)
O5 C40 C39 120.8(4)
N2 C40 C39 114.6(4)
N7 C41 C42 177.5(10)
C41 C42 H42A 109.5
C41 C42 H43B 109.5
H42A C42 H43B 109.5
C41 C42 H43C 109.5
H42A C42 H43C 109.5
H43B C42 H43C 109.5

loop_
_geom_bond_atom_site_label_1
_geom_bond_atom_site_label_2
_geom_bond_distance
Ru1 O3 1.986(4)
Ru1 O1 1.989(2)
Ru1 O4 1.994(2)
Ru1 N2 2.021(4)
Ru1 N1 2.024(3)
Ru1 O2 2.029(2)
O1 C1 1.301(4)
O2 C3 1.265(4)
O3 C18 1.306(5)
O4 C20 1.288(4)
N1 C39 1.340(5)
N1 C35 1.349(5)
N2 C40 1.293(6)
N7 C41 1.116(12)
C1 C2 1.393(5)
C1 C4 1.484(5)
C2 C3 1.407(5)
C2 H2 0.9500
C3 C11 1.505(5)
C4 C5 1.391(6)
C4 C9 1.394(6)
C5 C6 1.386(7)
C5 H5 0.9500
C6 C7 1.400(7)
C6 H6 0.9500
C7 C8 1.375(6)
C7 C10 1.503(7)
C8 C9 1.380(6)
C8 H8 0.9500
C9 H9 0.9500
C10 H10A 0.9800
C10 H10B 0.9800
C10 H10C 0.9800
C11 C12 1.384(6)
C11 C16 1.397(8)
C12 C13 1.387(6)
C12 H12 0.9500
C13 C14 1.365(9)
C13 H13 0.9500
C14 C15 1.406(7)
C14 C17 1.532(7)
C15 C16 1.392(8)
C15 H15 0.9500
C16 H16 0.9500
C17 H17A 0.9800
C17 H17B 0.9800
C17 H17C 0.9800
C18 C19 1.394(5)
C18 C21 1.490(5)
C19 C20 1.411(5)
C19 H19 0.9500
C20 C28 1.475(5)
C21 C26 1.385(5)
C21 C22 1.410(5)
C22 C23 1.388(6)
C22 H22 0.9500
C23 C24 1.394(6)
C23 H23 0.9500
C24 C25 1.397(5)
C24 C27 1.503(6)
C25 C26 1.390(5)
C25 H25 0.9500
C26 H26 0.9500
C27 H27A 0.9800
C27 H27B 0.9800
C27 H27C 0.9800
C28 C29 1.403(5)
C28 C33 1.410(5)
C29 C30 1.396(6)
C29 H29 0.9500
C30 C31 1.381(6)
C30 H30 0.9500
C31 C32 1.390(6)
C31 C34 1.514(6)
C32 C33 1.365(6)
C32 H32 0.9500
C33 H33 0.9500
C34 H34A 0.9800
C34 H34B 0.9800
C34 H34C 0.9800
C35 C36 1.382(6)
C35 H35 0.9500
C36 C37 1.379(7)
C36 H36 0.9500
C37 C38 1.391(7)
C37 H37 0.9500
C38 C39 1.371(6)
C38 H38 0.9500
C39 C40 1.515(5)
C40 O5 1.223(5)
C41 C42 1.480(12)
C42 H42A 0.9800
C42 H43B 0.9800
C42 H43C 0.9800

loop_
_geom_torsion_atom_site_label_1
_geom_torsion_atom_site_label_2
_geom_torsion_atom_site_label_3
_geom_torsion_atom_site_label_4
_geom_torsion
O3 Ru1 O1 C1 83.2(3)
O4 Ru1 O1 C1 175.5(16)
N2 Ru1 O1 C1 -98.7(3)
N1 Ru1 O1 C1 -179.3(3)
O2 Ru1 O1 C1 -5.0(3)
O3 Ru1 O2 C3 -85.4(3)
O1 Ru1 O2 C3 5.1(3)
O4 Ru1 O2 C3 -175.0(3)
N2 Ru1 O2 C3 95.1(3)
N1 Ru1 O2 C3 78.7(11)
O1 Ru1 O3 C18 -148.9(3)
O4 Ru1 O3 C18 34.8(3)
N2 Ru1 O3 C18 110(2)
N1 Ru1 O3 C18 125.4(3)
O2 Ru1 O3 C18 -56.2(3)
O3 Ru1 O4 C20 -27.8(3)
O1 Ru1 O4 C20 -120.2(17)
N2 Ru1 O4 C20 154.1(3)
N1 Ru1 O4 C20 -125.3(3)
O2 Ru1 O4 C20 60.4(3)
O3 Ru1 N1 C39 174.1(3)
O1 Ru1 N1 C39 84.0(3)
O4 Ru1 N1 C39 -96.3(3)
N2 Ru1 N1 C39 -6.5(3)
O2 Ru1 N1 C39 10.1(12)
O3 Ru1 N1 C35 -0.8(3)
O1 Ru1 N1 C35 -90.8(3)
O4 Ru1 N1 C35 88.9(3)
N2 Ru1 N1 C35 178.7(3)
O2 Ru1 N1 C35 -164.7(9)
O3 Ru1 N2 C40 24(2)
O1 Ru1 N2 C40 -77.6(3)
O4 Ru1 N2 C40 98.8(3)
N1 Ru1 N2 C40 8.1(3)
O2 Ru1 N2 C40 -170.2(3)
Ru1 O1 C1 C2 0.8(5)
Ru1 O1 C1 C4 177.0(2)
O1 C1 C2 C3 5.9(6)
C4 C1 C2 C3 -170.0(3)
Ru1 O2 C3 C2 -0.9(5)
Ru1 O2 C3 C11 -179.5(2)
C1 C2 C3 O2 -5.9(6)
C1 C2 C3 C11 172.7(3)
O1 C1 C4 C5 -22.5(5)
C2 C1 C4 C5 153.8(4)
O1 C1 C4 C9 164.2(4)
C2 C1 C4 C9 -19.5(6)
C9 C4 C5 C6 0.2(8)
C1 C4 C5 C6 -173.7(5)
C4 C5 C6 C7 -5.2(10)
C5 C6 C7 C8 6.1(9)
C5 C6 C7 C10 180.0(6)
C6 C7 C8 C9 -2.2(8)
C10 C7 C8 C9 -175.9(6)
C7 C8 C9 C4 -2.8(8)
C5 C4 C9 C8 3.8(7)
C1 C4 C9 C8 177.2(4)
O2 C3 C11 C12 152.2(4)
C2 C3 C11 C12 -26.5(6)
O2 C3 C11 C16 -25.5(6)
C2 C3 C11 C16 155.7(4)
C16 C11 C12 C13 -0.5(8)
C3 C11 C12 C13 -178.2(5)
C11 C12 C13 C14 0.8(9)
C12 C13 C14 C15 -0.5(9)
C12 C13 C14 C17 179.8(7)
C13 C14 C15 C16 0.0(9)
C17 C14 C15 C16 179.6(8)
C14 C15 C16 C11 0.3(9)
C12 C11 C16 C15 0.0(8)
C3 C11 C16 C15 177.8(5)
Ru1 O3 C18 C19 -26.1(5)
Ru1 O3 C18 C21 154.9(3)
O3 C18 C19 C20 -3.1(6)
C21 C18 C19 C20 175.9(3)
Ru1 O4 C20 C19 10.6(4)
Ru1 O4 C20 C28 -169.1(2)
C18 C19 C20 O4 11.8(6)
C18 C19 C20 C28 -168.5(3)
O3 C18 C21 C26 171.9(4)
C19 C18 C21 C26 -7.2(5)
O3 C18 C21 C22 -11.0(5)
C19 C18 C21 C22 169.9(3)
C26 C21 C22 C23 0.5(6)
C18 C21 C22 C23 -176.7(4)
C21 C22 C23 C24 0.2(7)
C22 C23 C24 C25 -0.2(7)
C22 C23 C24 C27 179.5(4)
C23 C24 C25 C26 -0.7(6)
C27 C24 C25 C26 179.6(4)
C22 C21 C26 C25 -1.4(6)
C18 C21 C26 C25 175.7(3)
C24 C25 C26 C21 1.5(6)
O4 C20 C28 C29 -176.9(3)
C19 C20 C28 C29 3.4(5)
O4 C20 C28 C33 5.9(5)
C19 C20 C28 C33 -173.9(4)
C33 C28 C29 C30 3.2(6)
C20 C28 C29 C30 -174.1(4)
C28 C29 C30 C31 -0.9(7)
C29 C30 C31 C32 -2.6(6)
C29 C30 C31 C34 176.5(4)
C30 C31 C32 C33 3.7(6)
C34 C31 C32 C33 -175.5(4)
C31 C32 C33 C28 -1.3(7)
C29 C28 C33 C32 -2.1(6)
C20 C28 C33 C32 175.3(4)
C39 N1 C35 C36 0.9(6)
Ru1 N1 C35 C36 175.4(4)
N1 C35 C36 C37 1.3(9)
C35 C36 C37 C38 -3.1(10)
C36 C37 C38 C39 2.8(10)
C35 N1 C39 C38 -1.1(7)
Ru1 N1 C39 C38 -176.4(4)
C35 N1 C39 C40 179.5(4)
Ru1 N1 C39 C40 4.3(5)
C37 C38 C39 N1 -0.7(9)
C37 C38 C39 C40 178.5(5)
Ru1 N2 C40 O5 173.1(4)
Ru1 N2 C40 C39 -7.9(5)
N1 C39 C40 O5 -178.7(4)
C38 C39 C40 O5 2.0(8)
N1 C39 C40 N2 2.3(6)
C38 C39 C40 N2 -177.0(5)
